data_7043504
loop_
_publ_author_name
'Manna, Utsab'
'Kayal, Santanu'
'Samanta, Soham'
'Das, Gopal'

_publ_section_title
;
 Fixation of Atmospheric CO2 as Novel Carbonate-(Water)2-Carbonate Cluster
 and Entrapment of Double Sulfate Within Linear Tetrameric Barrel of
 Neutral Bis-Urea Scaffold
;
_journal_name_full 'Dalton Trans.'
_journal_paper_doi 10.1039/C7DT01697B
_journal_year 2017
_chemical_formula_moiety 'C22 H20 Br2 N4 O2, C16 H36 N, F'
_chemical_formula_sum 'C38 H56 Br2 F N5 O2'
_chemical_formula_weight 793.68
_space_group_crystal_system orthorhombic
_space_group_IT_number 19
_space_group_name_Hall 'P 2ac 2ab'
_space_group_name_H-M_alt 'P 21 21 21'
_symmetry_space_group_name_Hall 'P 2ac 2ab'
_symmetry_space_group_name_H-M 'P 21 21 21'
_atom_sites_solution_hydrogens geom
_audit_creation_method SHELXL-2014/7
_audit_update_record
;
2017-06-28 deposited with the CCDC.
2017-06-30 downloaded from the CCDC.
;
_cell_angle_alpha 90
_cell_angle_beta 90
_cell_angle_gamma 90
_cell_formula_units_Z 4
_cell_length_a 9.5946(10)
_cell_length_b 18.9239(12)
_cell_length_c 22.0437(17)
_cell_measurement_reflns_used 2771
_cell_measurement_temperature 298(2)
_cell_measurement_theta_max 23.5520
_cell_measurement_theta_min 3.4870
_cell_volume 4002.4(6)
_computing_cell_refinement 'Bruker SMART'
_computing_data_collection 'Bruker SMART'
_computing_data_reduction 'Bruker SAINT'
_computing_molecular_graphics 'Bruker SHELXTL'
_computing_publication_material 'Bruker SHELXTL'
_computing_structure_refinement 'SHELXL-2014/7 (Sheldrick, 2014)'
_computing_structure_solution 'Bruker SHELXTL'
_diffrn_ambient_temperature 298(2)
_diffrn_measured_fraction_theta_full 0.997
_diffrn_measured_fraction_theta_max 0.897
_diffrn_measurement_device_type 'CCD and area detector'
_diffrn_measurement_method 'phi and omega scans'
_diffrn_radiation_type MoK\a
_diffrn_radiation_wavelength 0.71073
_diffrn_reflns_av_R_equivalents 0.0767
_diffrn_reflns_av_unetI/netI 0.1653
_diffrn_reflns_Laue_measured_fraction_full 0.997
_diffrn_reflns_Laue_measured_fraction_max 0.897
_diffrn_reflns_limit_h_max 12
_diffrn_reflns_limit_h_min -11
_diffrn_reflns_limit_k_max 25
_diffrn_reflns_limit_k_min -21
_diffrn_reflns_limit_l_max 28
_diffrn_reflns_limit_l_min -24
_diffrn_reflns_number 12928
_diffrn_reflns_point_group_measured_fraction_full 0.997
_diffrn_reflns_point_group_measured_fraction_max 0.897
_diffrn_reflns_theta_full 25.242
_diffrn_reflns_theta_max 28.676
_diffrn_reflns_theta_min 2.974
_diffrn_source 'Sealed tube'
_exptl_absorpt_coefficient_mu 2.067
_exptl_absorpt_correction_type multi-scan
_exptl_absorpt_process_details SADABS
_exptl_crystal_colour colourless
_exptl_crystal_density_diffrn 1.317
_exptl_crystal_description plate
_exptl_crystal_F_000 1656.0
_exptl_crystal_size_max 0.29
_exptl_crystal_size_mid 0.25
_exptl_crystal_size_min 0.21
_exptl_transmission_factor_max 0.648
_exptl_transmission_factor_min 0.555
_refine_diff_density_max 0.706
_refine_diff_density_min -0.559
_refine_diff_density_rms 0.071
_refine_ls_abs_structure_details
;
 Flack x determined using 612 quotients [(I+)-(I-)]/[(I+)+(I-)]
 (Parsons, Flack and Wagner, Acta Cryst. B69 (2013) 249-259).
;
_refine_ls_abs_structure_Flack -0.013(14)
_refine_ls_extinction_method none
_refine_ls_goodness_of_fit_ref 0.964
_refine_ls_hydrogen_treatment constr
_refine_ls_matrix_type full
_refine_ls_number_parameters 439
_refine_ls_number_reflns 9727
_refine_ls_number_restraints 0
_refine_ls_restrained_S_all 0.964
_refine_ls_R_factor_all 0.1951
_refine_ls_R_factor_gt 0.0808
_refine_ls_shift/su_max 0.005
_refine_ls_shift/su_mean 0.002
_refine_ls_structure_factor_coef Fsqd
_refine_ls_weighting_details 'w=1/[\s^2^(Fo^2^)+(0.0623P)^2^] where P=(Fo^2^+2Fc^2^)/3'
_refine_ls_weighting_scheme calc
_refine_ls_wR_factor_gt 0.1491
_refine_ls_wR_factor_ref 0.2026
_reflns_Friedel_coverage 0.505
_reflns_Friedel_fraction_full 0.695
_reflns_Friedel_fraction_max 0.564
_reflns_number_gt 6225
_reflns_number_total 9727
_reflns_threshold_expression 'I > 2\s(I)'
_cod_data_source_file c7dt01697b2.cif
_cod_data_source_block MPDA-Br-me-TBAF-2b
_cod_database_code 7043504
_shelx_shelxl_version_number 2014/7
_shelx_space_group_comment
;
The symmetry employed for this shelxl refinement is uniquely defined
by the following loop, which should always be used as a source of
symmetry information in preference to the above space-group names.
They are only intended as comments.
;

loop_
_space_group_symop_operation_xyz
'x, y, z'
'-x+1/2, -y, z+1/2'
'x+1/2, -y+1/2, -z'
'-x, y+1/2, -z+1/2'

loop_
_atom_site_label
_atom_site_type_symbol
_atom_site_fract_x
_atom_site_fract_y
_atom_site_fract_z
_atom_site_U_iso_or_equiv
_atom_site_adp_type
_atom_site_occupancy
_atom_site_site_symmetry_order
_atom_site_calc_flag
_atom_site_refinement_flags_posn
_atom_site_refinement_flags_adp
Br1 Br 0.53350(14) 0.04698(7) 0.54092(5) 0.0770(4) Uani 1 1 d . .
Br2 Br 0.3955(2) 0.86339(8) 0.50807(8) 0.1187(7) Uani 1 1 d . .
O0AA O 0.2164(8) 0.5437(4) 0.3649(3) 0.069(2) Uani 1 1 d . .
O1AA O 0.3076(8) 0.3322(3) 0.3571(3) 0.0583(19) Uani 1 1 d . .
F1 F 0.5527(8) 0.3301(3) 0.7389(3) 0.083(2) Uani 1 1 d . .
N1 N 0.2326(9) 0.2167(4) 0.3477(3) 0.054(2) Uani 1 1 d . .
H1N H 0.1777 0.1908 0.3263 0.064 Uiso 1 1 calc R U
C6 C 0.3047(10) 0.1814(5) 0.3933(4) 0.043(2) Uani 1 1 d . .
N2 N 0.1520(9) 0.2998(4) 0.2835(3) 0.053(2) Uani 1 1 d . .
H2N H 0.1150 0.2629 0.2674 0.064 Uiso 1 1 calc R U
N4 N 0.1267(10) 0.6514(5) 0.3374(4) 0.066(3) Uani 1 1 d . .
H4N H 0.0674 0.6707 0.3132 0.079 Uiso 1 1 calc R U
N5 N 0.6010(10) 0.4757(5) 0.3302(4) 0.068(3) Uani 1 1 d . .
C3 C 0.4449(11) 0.1029(5) 0.4813(4) 0.051(2) Uani 1 1 d . .
C8 C 0.2367(10) 0.2878(5) 0.3316(4) 0.043(2) Uani 1 1 d . .
C15 C 0.1429(10) 0.5810(5) 0.3322(5) 0.046(2) Uani 1 1 d . .
N3 N 0.0647(9) 0.5554(5) 0.2847(3) 0.059(2) Uani 1 1 d . .
H3N H 0.0067 0.5847 0.2688 0.071 Uiso 1 1 calc R U
C16 C 0.1964(11) 0.6974(6) 0.3782(5) 0.059(3) Uani 1 1 d . .
C13 C 0.0671(10) 0.4876(5) 0.2585(4) 0.042(2) Uani 1 1 d . .
C2 C 0.4715(11) 0.1744(5) 0.4763(4) 0.052(2) Uani 1 1 d . .
C4 C 0.3439(12) 0.0717(5) 0.4444(4) 0.058(3) Uani 1 1 d . .
H4 H 0.3207 0.0245 0.4499 0.070 Uiso 1 1 calc R U
C5 C 0.2786(12) 0.1105(6) 0.4001(5) 0.056(3) Uani 1 1 d . .
H5 H 0.2157 0.0883 0.3742 0.067 Uiso 1 1 calc R U
C22 C 0.2499(12) 0.6759(5) 0.4328(4) 0.060(3) Uani 1 1 d . .
H22 H 0.2449 0.6284 0.4435 0.072 Uiso 1 1 calc R U
C14 C 0.1168(11) 0.4279(5) 0.2877(4) 0.046(2) Uani 1 1 d . .
H14 H 0.1497 0.4304 0.3273 0.055 Uiso 1 1 calc R U
C9 C 0.1165(10) 0.3643(5) 0.2565(4) 0.047(2) Uani 1 1 d . .
C7 C 0.4026(11) 0.2143(6) 0.4315(4) 0.057(3) Uani 1 1 d . .
H7 H 0.4217 0.2623 0.4273 0.069 Uiso 1 1 calc R U
C12 C 0.0195(14) 0.4848(7) 0.1992(5) 0.075(4) Uani 1 1 d . .
H12 H -0.0117 0.5254 0.1797 0.090 Uiso 1 1 calc R U
C10 C 0.0684(12) 0.3616(6) 0.1971(4) 0.065(3) Uani 1 1 d . .
H10 H 0.0694 0.3192 0.1757 0.078 Uiso 1 1 calc R U
C19 C 0.3156(13) 0.7935(6) 0.4580(6) 0.075(3) Uani 1 1 d . .
C18 C 0.2657(13) 0.8160(6) 0.4028(6) 0.072(3) Uani 1 1 d . .
H18 H 0.2740 0.8632 0.3918 0.087 Uiso 1 1 calc R U
C20 C 0.3119(13) 0.7239(6) 0.4724(5) 0.071(3) Uani 1 1 d . .
C11 C 0.0194(14) 0.4221(7) 0.1702(5) 0.077(4) Uani 1 1 d . .
H11 H -0.0150 0.4197 0.1308 0.093 Uiso 1 1 calc R U
C17 C 0.2024(13) 0.7679(6) 0.3633(5) 0.068(3) Uani 1 1 d . .
H17 H 0.1645 0.7835 0.3269 0.082 Uiso 1 1 calc R U
C1 C 0.5791(14) 0.2107(6) 0.5151(6) 0.098(5) Uani 1 1 d . .
H1B H 0.5436 0.2163 0.5555 0.147 Uiso 1 1 calc R U
H1C H 0.5999 0.2564 0.4983 0.147 Uiso 1 1 calc R U
H1A H 0.6625 0.1827 0.5162 0.147 Uiso 1 1 calc R U
C29 C 0.485(2) 0.4855(8) 0.5009(7) 0.113(5) Uani 1 1 d . .
H29A H 0.5300 0.5043 0.5368 0.135 Uiso 1 1 calc R U
H29B H 0.4079 0.5163 0.4904 0.135 Uiso 1 1 calc R U
C21 C 0.3711(19) 0.6965(7) 0.5331(6) 0.137(7) Uani 1 1 d . .
H21A H 0.3145 0.6582 0.5476 0.205 Uiso 1 1 calc R U
H21C H 0.3707 0.7341 0.5624 0.205 Uiso 1 1 calc R U
H21B H 0.4649 0.6803 0.5271 0.205 Uiso 1 1 calc R U
C31 C 0.7176(13) 0.4205(7) 0.3304(7) 0.083(4) Uani 1 1 d . .
H31A H 0.7716 0.4260 0.2935 0.100 Uiso 1 1 calc R U
H31B H 0.7791 0.4303 0.3643 0.100 Uiso 1 1 calc R U
C36 C 0.5609(15) 0.4652(8) 0.2140(5) 0.096(5) Uani 1 1 d . .
H36A H 0.6135 0.5084 0.2080 0.115 Uiso 1 1 calc R U
H36B H 0.6240 0.4256 0.2090 0.115 Uiso 1 1 calc R U
C28 C 0.5904(15) 0.4826(8) 0.4479(6) 0.098(5) Uani 1 1 d . .
H28B H 0.6423 0.5265 0.4461 0.118 Uiso 1 1 calc R U
H28A H 0.6561 0.4444 0.4546 0.118 Uiso 1 1 calc R U
C30 C 0.432(2) 0.4129(10) 0.5134(7) 0.144(7) Uani 1 1 d . .
H30A H 0.4016 0.3916 0.4762 0.216 Uiso 1 1 calc R U
H30B H 0.3555 0.4154 0.5413 0.216 Uiso 1 1 calc R U
H30C H 0.5055 0.3849 0.5308 0.216 Uiso 1 1 calc R U
C27 C 0.5136(13) 0.4707(6) 0.3871(4) 0.073(3) Uani 1 1 d . .
H27A H 0.4707 0.4243 0.3882 0.087 Uiso 1 1 calc R U
H27B H 0.4390 0.5052 0.3841 0.087 Uiso 1 1 calc R U
C23 C 0.6733(15) 0.5476(7) 0.3256(7) 0.095(4) Uani 1 1 d . .
H23A H 0.7356 0.5525 0.3600 0.114 Uiso 1 1 calc R U
H23B H 0.7303 0.5477 0.2892 0.114 Uiso 1 1 calc R U
C35 C 0.4999(12) 0.4642(6) 0.2785(4) 0.070(3) Uani 1 1 d . .
H35A H 0.4286 0.5005 0.2809 0.084 Uiso 1 1 calc R U
H35B H 0.4543 0.4191 0.2846 0.084 Uiso 1 1 calc R U
C34 C 0.7537(19) 0.2213(9) 0.3407(10) 0.156(8) Uani 1 1 d . .
H34A H 0.7112 0.2060 0.3035 0.233 Uiso 1 1 calc R U
H34B H 0.6890 0.2153 0.3735 0.233 Uiso 1 1 calc R U
H34C H 0.8357 0.1936 0.3483 0.233 Uiso 1 1 calc R U
C32 C 0.6705(14) 0.3453(7) 0.3347(7) 0.096(4) Uani 1 1 d . .
H32B H 0.6159 0.3389 0.3713 0.115 Uiso 1 1 calc R U
H32A H 0.6116 0.3341 0.3002 0.115 Uiso 1 1 calc R U
C37 C 0.4461(18) 0.4607(9) 0.1675(6) 0.112(6) Uani 1 1 d . .
H37A H 0.3787 0.4253 0.1799 0.135 Uiso 1 1 calc R U
H37B H 0.4848 0.4464 0.1288 0.135 Uiso 1 1 calc R U
C24 C 0.5784(18) 0.6126(7) 0.3237(8) 0.120(6) Uani 1 1 d . .
H24B H 0.5265 0.6123 0.2859 0.144 Uiso 1 1 calc R U
H24A H 0.5118 0.6096 0.3567 0.144 Uiso 1 1 calc R U
C25 C 0.657(2) 0.6807(9) 0.3287(11) 0.158(9) Uani 1 1 d . .
H25A H 0.7007 0.6824 0.3682 0.189 Uiso 1 1 calc R U
H25B H 0.7302 0.6807 0.2985 0.189 Uiso 1 1 calc R U
C38 C 0.3745(19) 0.5314(10) 0.1609(7) 0.142(7) Uani 1 1 d . .
H38C H 0.2832 0.5245 0.1440 0.213 Uiso 1 1 calc R U
H38B H 0.4282 0.5611 0.1344 0.213 Uiso 1 1 calc R U
H38A H 0.3666 0.5534 0.2000 0.213 Uiso 1 1 calc R U
C26 C 0.578(2) 0.7422(8) 0.3212(11) 0.188(11) Uani 1 1 d . .
H26B H 0.5083 0.7345 0.2907 0.281 Uiso 1 1 calc R U
H26C H 0.6382 0.7801 0.3089 0.281 Uiso 1 1 calc R U
H26A H 0.5340 0.7542 0.3589 0.281 Uiso 1 1 calc R U
C33 C 0.7922(17) 0.2963(9) 0.3357(10) 0.132(6) Uani 1 1 d . .
H33A H 0.8459 0.3030 0.2989 0.158 Uiso 1 1 calc R U
H33B H 0.8515 0.3087 0.3697 0.158 Uiso 1 1 calc R U

loop_
_atom_site_aniso_label
_atom_site_aniso_U_11
_atom_site_aniso_U_22
_atom_site_aniso_U_33
_atom_site_aniso_U_23
_atom_site_aniso_U_13
_atom_site_aniso_U_12
Br1 0.0875(8) 0.0696(8) 0.0740(7) 0.0157(7) -0.0206(7) 0.0037(7)
Br2 0.1297(13) 0.0842(11) 0.1423(14) -0.0371(11) -0.0452(12) 0.0042(10)
O0AA 0.078(5) 0.052(5) 0.077(5) 0.007(4) -0.027(4) 0.012(4)
O1AA 0.073(5) 0.039(4) 0.063(4) -0.001(4) -0.018(4) -0.003(4)
F1 0.103(6) 0.062(4) 0.084(4) -0.011(4) 0.034(4) 0.015(4)
N1 0.060(5) 0.049(5) 0.051(5) 0.003(5) -0.019(4) 0.000(4)
C6 0.039(5) 0.035(6) 0.053(6) 0.002(5) 0.005(5) 0.001(4)
N2 0.078(6) 0.032(5) 0.050(4) -0.013(4) -0.020(5) -0.002(4)
N4 0.089(7) 0.045(6) 0.064(5) 0.012(5) -0.023(6) 0.002(5)
N5 0.055(5) 0.069(7) 0.079(6) 0.012(6) 0.014(6) -0.010(5)
C3 0.056(6) 0.055(7) 0.042(5) 0.002(5) -0.002(5) 0.007(5)
C8 0.042(5) 0.042(6) 0.046(5) -0.007(5) -0.005(5) -0.008(5)
C15 0.044(6) 0.036(6) 0.059(6) 0.010(5) -0.003(5) -0.004(4)
N3 0.072(6) 0.046(5) 0.060(5) 0.008(5) -0.020(5) 0.001(5)
C16 0.055(7) 0.055(8) 0.068(7) 0.006(6) -0.003(6) 0.011(6)
C13 0.048(6) 0.024(5) 0.054(5) 0.002(5) 0.000(5) -0.005(4)
C2 0.063(6) 0.032(5) 0.060(6) -0.006(5) -0.017(6) -0.006(5)
C4 0.084(8) 0.030(5) 0.061(6) 0.024(5) -0.009(6) -0.004(5)
C5 0.060(7) 0.048(7) 0.060(6) 0.000(6) 0.001(6) 0.000(6)
C22 0.081(8) 0.034(6) 0.066(6) 0.003(6) -0.023(7) 0.001(5)
C14 0.051(6) 0.034(6) 0.054(5) 0.006(5) -0.005(5) 0.001(5)
C9 0.040(5) 0.041(6) 0.061(6) 0.003(6) -0.007(5) -0.001(5)
C7 0.051(6) 0.057(7) 0.065(6) 0.002(6) -0.006(6) -0.016(5)
C12 0.101(10) 0.063(8) 0.061(7) 0.009(6) -0.035(7) -0.004(8)
C10 0.094(10) 0.058(7) 0.043(5) 0.002(6) -0.018(6) 0.007(7)
C19 0.088(9) 0.054(8) 0.082(8) -0.006(8) -0.008(8) 0.006(7)
C18 0.083(9) 0.040(7) 0.094(9) -0.002(7) -0.006(8) -0.001(6)
C20 0.079(8) 0.059(8) 0.074(8) 0.008(7) -0.022(7) 0.003(6)
C11 0.099(10) 0.082(9) 0.051(6) 0.015(7) -0.028(7) -0.009(8)
C17 0.079(8) 0.037(6) 0.088(8) 0.002(7) -0.021(7) 0.006(6)
C1 0.119(12) 0.070(8) 0.105(9) 0.010(8) -0.051(9) -0.018(8)
C29 0.140(15) 0.103(12) 0.095(10) -0.014(10) -0.027(11) 0.001(12)
C21 0.24(2) 0.069(9) 0.098(10) 0.000(9) -0.097(13) 0.032(12)
C31 0.054(7) 0.082(9) 0.115(10) 0.008(9) 0.011(8) -0.011(7)
C36 0.098(11) 0.104(12) 0.086(8) 0.027(9) 0.023(9) 0.010(9)
C28 0.091(10) 0.113(12) 0.091(9) -0.021(9) -0.001(9) -0.022(9)
C30 0.167(19) 0.160(17) 0.105(12) -0.019(13) -0.014(13) 0.005(15)
C27 0.061(7) 0.086(9) 0.072(6) 0.007(7) 0.009(6) 0.001(7)
C23 0.099(10) 0.072(9) 0.114(10) 0.012(9) 0.005(9) -0.039(9)
C35 0.061(8) 0.080(9) 0.071(6) 0.015(7) 0.005(6) -0.007(7)
C34 0.115(14) 0.105(14) 0.25(2) 0.007(17) 0.063(16) 0.016(12)
C32 0.078(9) 0.077(10) 0.133(12) 0.008(10) 0.015(9) 0.011(8)
C37 0.126(14) 0.148(15) 0.063(7) 0.029(10) -0.003(9) -0.006(14)
C24 0.128(15) 0.074(10) 0.158(15) 0.001(11) 0.021(13) 0.001(10)
C25 0.122(16) 0.075(12) 0.28(3) 0.026(16) 0.057(17) -0.032(11)
C38 0.103(13) 0.21(2) 0.108(11) 0.064(15) 0.012(11) -0.021(15)
C26 0.153(19) 0.070(12) 0.34(3) 0.011(16) 0.10(2) -0.005(12)
C33 0.093(12) 0.110(14) 0.193(18) 0.010(14) 0.010(14) 0.016(11)

loop_
_atom_type_symbol
_atom_type_description
_atom_type_scat_dispersion_real
_atom_type_scat_dispersion_imag
_atom_type_scat_source
C C 0.0033 0.0016 'International Tables Vol C Tables 4.2.6.8 and 6.1.1.4'
H H 0.0000 0.0000 'International Tables Vol C Tables 4.2.6.8 and 6.1.1.4'
N N 0.0061 0.0033 'International Tables Vol C Tables 4.2.6.8 and 6.1.1.4'
O O 0.0106 0.0060 'International Tables Vol C Tables 4.2.6.8 and 6.1.1.4'
F F 0.0171 0.0103 'International Tables Vol C Tables 4.2.6.8 and 6.1.1.4'
Br Br -0.2901 2.4595 'International Tables Vol C Tables 4.2.6.8 and 6.1.1.4'

loop_
_geom_angle_atom_site_label_1
_geom_angle_atom_site_label_2
_geom_angle_atom_site_label_3
_geom_angle
C6 N1 C8 129.3(8)
C5 C6 N1 117.2(10)
C5 C6 C7 119.3(10)
N1 C6 C7 123.6(9)
C8 N2 C9 128.7(8)
C15 N4 C16 127.4(9)
C27 N5 C35 105.1(8)
C27 N5 C31 111.2(9)
C35 N5 C31 111.9(9)
C27 N5 C23 111.2(10)
C35 N5 C23 111.6(9)
C31 N5 C23 106.0(9)
C2 C3 C4 119.7(9)
C2 C3 Br1 121.4(8)
C4 C3 Br1 118.8(7)
O1AA C8 N2 125.4(9)
O1AA C8 N1 124.4(9)
N2 C8 N1 110.2(8)
O0AA C15 N4 125.7(10)
O0AA C15 N3 123.8(9)
N4 C15 N3 110.5(9)
C15 N3 C13 128.6(8)
C22 C16 C17 118.9(11)
C22 C16 N4 123.4(10)
C17 C16 N4 117.6(10)
C14 C13 C12 121.3(9)
C14 C13 N3 124.0(8)
C12 C13 N3 114.6(9)
C3 C2 C7 119.7(9)
C3 C2 C1 121.9(9)
C7 C2 C1 118.4(9)
C5 C4 C3 120.4(9)
C4 C5 C6 121.1(11)
C16 C22 C20 121.0(10)
C13 C14 C9 118.5(9)
C14 C9 C10 120.0(10)
C14 C9 N2 123.0(8)
C10 C9 N2 116.8(9)
C2 C7 C6 119.7(9)
C11 C12 C13 118.8(10)
C11 C10 C9 119.4(10)
C20 C19 C18 119.9(11)
C20 C19 Br2 123.7(10)
C18 C19 Br2 116.3(10)
C19 C18 C17 120.1(11)
C19 C20 C22 119.9(10)
C19 C20 C21 121.3(12)
C22 C20 C21 118.8(10)
C12 C11 C10 121.9(10)
C16 C17 C18 120.0(11)
C30 C29 C28 109.2(14)
C32 C31 N5 115.4(10)
C37 C36 C35 110.5(11)
C27 C28 C29 110.4(11)
N5 C27 C28 116.5(10)
C24 C23 N5 116.5(11)
N5 C35 C36 116.8(10)
C33 C32 C31 110.8(12)
C36 C37 C38 110.4(14)
C25 C24 C23 113.1(14)
C26 C25 C24 116.1(16)
C34 C33 C32 113.8(14)

loop_
_geom_bond_atom_site_label_1
_geom_bond_atom_site_label_2
_geom_bond_distance
Br1 C3 1.890(9)
Br2 C19 1.885(12)
O0AA C15 1.231(11)
O1AA C8 1.220(10)
N1 C6 1.391(12)
N1 C8 1.392(12)
C6 C5 1.374(13)
C6 C7 1.407(13)
N2 C8 1.354(11)
N2 C9 1.400(12)
N4 C15 1.346(12)
N4 C16 1.420(13)
N5 C27 1.511(13)
N5 C35 1.512(13)
N5 C31 1.530(14)
N5 C23 1.532(14)
C3 C2 1.382(12)
C3 C4 1.395(13)
C15 N3 1.376(12)
N3 C13 1.406(11)
C16 C22 1.370(13)
C16 C17 1.374(15)
C13 C14 1.384(12)
C13 C12 1.387(13)
C2 C7 1.407(12)
C2 C1 1.507(13)
C4 C5 1.372(13)
C22 C20 1.394(14)
C14 C9 1.387(12)
C9 C10 1.390(12)
C12 C11 1.348(15)
C10 C11 1.371(14)
C19 C20 1.356(15)
C19 C18 1.374(15)
C18 C17 1.399(14)
C20 C21 1.544(15)
C29 C30 1.49(2)
C29 C28 1.547(19)
C31 C32 1.497(16)
C36 C37 1.507(18)
C36 C35 1.537(14)
C28 C27 1.546(15)
C23 C24 1.530(18)
C34 C33 1.47(2)
C32 C33 1.490(18)
C37 C38 1.51(2)
C24 C25 1.496(19)
C25 C26 1.39(2)
